data_2227685
loop_
_publ_author_name
'Saravanan, B.'
'Rajesh, R.'
'Raghunathan, R.'
'Chakkaravarthi, G.'
'Manivannan, V.'

_publ_section_title
;
 1'-(4-Bromophenyl)-4'-{4-[(2-oxo-1,2,3,4-tetrahydronaphthalen-2-ylidene)methyl]phenyl}-3'',4''-dihydroacenaphthylene-1-spiro-2'-pyrrolidine-3'-spiro-2''-naphthalene-2,1''(1<i>H</i>,2''<i>H</i>)-dione
;
_journal_coeditor_code IS2611
_journal_issue 11
_journal_name_full 'Acta Crystallographica Section E'
_journal_page_first o2801
_journal_paper_doi 10.1107/S1600536810040171
_journal_volume 66
_journal_year 2010
_chemical_formula_iupac 'C47 H34 Br N O3'
_chemical_formula_moiety 'C47 H34 Br N O3'
_chemical_formula_sum 'C47 H34 Br N O3'
_chemical_formula_weight 740.38
_chemical_name_systematic
;
1'-(4-Bromophenyl)-4'-{4-[(2-oxo-1,2,3,4-tetrahydronaphthalen-2-
ylidene)methyl]phenyl}-3'',4''-dihydroacenaphthylene-1-spiro-2'-pyrrolidine-
3'-spiro-2''-naphthalene-2,1''(1<i>H</i>,2''<i>H</i>)-dione
;
_space_group_IT_number 2
_symmetry_cell_setting triclinic
_symmetry_space_group_name_Hall '-P 1'
_symmetry_space_group_name_H-M 'P -1'
_atom_sites_solution_hydrogens geom
_atom_sites_solution_primary direct
_atom_sites_solution_secondary difmap
_audit_creation_method SHELXL-97
_cell_angle_alpha 98.1430(10)
_cell_angle_beta 92.744(2)
_cell_angle_gamma 100.9440(10)
_cell_formula_units_Z 2
_cell_length_a 8.4178(2)
_cell_length_b 13.2352(3)
_cell_length_c 15.9610(3)
_cell_measurement_reflns_used 8389
_cell_measurement_temperature 295(2)
_cell_measurement_theta_max 25.32
_cell_measurement_theta_min 2.2
_cell_volume 1723.17(7)
_computing_cell_refinement 'SAINT (Bruker, 2004)'
_computing_data_collection 'APEX2 (Bruker, 2004)'
_computing_data_reduction 'SAINT (Bruker, 2004)'
_computing_molecular_graphics 'PLATON (Spek, 2009)'
_computing_publication_material 'SHELXL97 (Sheldrick, 2008)'
_computing_structure_refinement 'SHELXL97 (Sheldrick, 2008)'
_computing_structure_solution 'SHELXS97 (Sheldrick, 2008)'
_diffrn_ambient_temperature 295(2)
_diffrn_measured_fraction_theta_full 0.995
_diffrn_measured_fraction_theta_max 0.995
_diffrn_measurement_device_type 'Bruker Kappa APEXII'
_diffrn_measurement_method '\w and \f scan'
_diffrn_radiation_monochromator graphite
_diffrn_radiation_source 'fine-focus sealed tube'
_diffrn_radiation_type MoK\a
_diffrn_radiation_wavelength 0.71073
_diffrn_reflns_av_R_equivalents 0.0343
_diffrn_reflns_av_sigmaI/netI 0.0314
_diffrn_reflns_limit_h_max 10
_diffrn_reflns_limit_h_min -10
_diffrn_reflns_limit_k_max 15
_diffrn_reflns_limit_k_min -16
_diffrn_reflns_limit_l_max 19
_diffrn_reflns_limit_l_min -19
_diffrn_reflns_number 30711
_diffrn_reflns_theta_full 25.53
_diffrn_reflns_theta_max 25.53
_diffrn_reflns_theta_min 2.19
_diffrn_standards_interval_time 0
_diffrn_standards_number 0
_exptl_absorpt_coefficient_mu 1.239
_exptl_absorpt_correction_T_max 0.7786
_exptl_absorpt_correction_T_min 0.7187
_exptl_absorpt_correction_type multi-scan
_exptl_absorpt_process_details '(SADABS; Sheldrick, 1996)'
_exptl_crystal_colour colourless
_exptl_crystal_density_diffrn 1.427
_exptl_crystal_density_method 'not measured'
_exptl_crystal_description block
_exptl_crystal_F_000 764
_exptl_crystal_size_max 0.20
_exptl_crystal_size_mid 0.19
_exptl_crystal_size_min 0.18
_refine_diff_density_max 0.317
_refine_diff_density_min -0.530
_refine_ls_extinction_method none
_refine_ls_goodness_of_fit_ref 1.026
_refine_ls_hydrogen_treatment constr
_refine_ls_matrix_type full
_refine_ls_number_parameters 469
_refine_ls_number_reflns 6410
_refine_ls_number_restraints 0
_refine_ls_restrained_S_all 1.026
_refine_ls_R_factor_all 0.0637
_refine_ls_R_factor_gt 0.0374
_refine_ls_shift/su_max 0.000
_refine_ls_shift/su_mean 0.000
_refine_ls_structure_factor_coef Fsqd
_refine_ls_weighting_details 'calc w=1/[\s^2^(Fo^2^)+(0.0431P)^2^+0.5268P] where P=(Fo^2^+2Fc^2^)/3'
_refine_ls_weighting_scheme calc
_refine_ls_wR_factor_gt 0.0872
_refine_ls_wR_factor_ref 0.0975
_reflns_number_gt 4539
_reflns_number_total 6410
_reflns_threshold_expression I>2sigma(I)
_cod_data_source_file is2611.cif
_cod_data_source_block I
_cod_database_code 2227685
_cod_database_fobs_code 2227685

loop_
_symmetry_equiv_pos_as_xyz
'x, y, z'
'-x, -y, -z'

loop_
_atom_site_type_symbol
_atom_site_label
_atom_site_fract_x
_atom_site_fract_y
_atom_site_fract_z
_atom_site_U_iso_or_equiv
_atom_site_adp_type
_atom_site_calc_flag
_atom_site_refinement_flags
_atom_site_occupancy
_atom_site_disorder_assembly
_atom_site_disorder_group
Br Br1 0.15843(4) 0.56227(3) 0.415272(18) 0.09413(16) Uani d . 1 . .
O O1 1.4073(2) -0.15001(17) 0.50404(12) 0.0809(6) Uani d . 1 . .
O O2 1.06900(18) 0.31498(12) 0.14876(10) 0.0482(4) Uani d . 1 . .
O O3 0.43369(19) 0.21371(13) 0.13308(10) 0.0546(4) Uani d . 1 . .
N N1 0.6591(2) 0.32198(14) 0.27716(10) 0.0445(5) Uani d . 1 . .
C C1 1.3657(3) -0.08403(18) 0.37579(14) 0.0497(6) Uani d . 1 . .
C C2 1.4467(3) -0.14275(19) 0.43260(15) 0.0538(6) Uani d . 1 . .
C C3 1.5830(3) -0.18953(17) 0.39993(14) 0.0485(6) Uani d . 1 . .
C C4 1.6890(3) -0.2189(2) 0.45546(16) 0.0606(7) Uani d . 1 . .
H H4 1.6733 -0.2103 0.5131 0.073 Uiso calc R 1 . .
C C5 1.8182(4) -0.2610(2) 0.42732(19) 0.0724(8) Uani d . 1 . .
H H5 1.8905 -0.2793 0.4656 0.087 Uiso calc R 1 . .
C C6 1.8381(4) -0.2753(2) 0.3422(2) 0.0805(9) Uani d . 1 . .
H H6 1.9238 -0.3047 0.3224 0.097 Uiso calc R 1 . .
C C7 1.7332(4) -0.2469(2) 0.28582(18) 0.0775(9) Uani d . 1 . .
H H7 1.7483 -0.2577 0.2281 0.093 Uiso calc R 1 . .
C C8 1.6049(3) -0.2023(2) 0.31344(16) 0.0605(7) Uani d . 1 . .
C C9 1.4889(4) -0.1689(3) 0.25318(17) 0.0819(9) Uani d . 1 . .
H H9A 1.5410 -0.1566 0.2016 0.098 Uiso calc R 1 . .
H H9B 1.3942 -0.2243 0.2381 0.098 Uiso calc R 1 . .
C C10 1.4366(4) -0.0714(2) 0.29222(16) 0.0660(7) Uani d . 1 . .
H H10A 1.3564 -0.0547 0.2536 0.079 Uiso calc R 1 . .
H H10B 1.5294 -0.0140 0.3009 0.079 Uiso calc R 1 . .
C C11 1.2418(3) -0.04406(19) 0.40358(15) 0.0526(6) Uani d . 1 . .
H H11 1.2052 -0.0639 0.4540 0.063 Uiso calc R 1 . .
C C12 1.1534(3) 0.02685(17) 0.36698(14) 0.0453(5) Uani d . 1 . .
C C13 1.2262(3) 0.10465(17) 0.32291(14) 0.0470(6) Uani d . 1 . .
H H13 1.3342 0.1091 0.3111 0.056 Uiso calc R 1 . .
C C14 1.1411(3) 0.17533(17) 0.29635(14) 0.0436(5) Uani d . 1 . .
H H14 1.1933 0.2269 0.2675 0.052 Uiso calc R 1 . .
C C15 0.9800(3) 0.17107(16) 0.31169(12) 0.0387(5) Uani d . 1 . .
C C16 0.9073(3) 0.09371(19) 0.35579(15) 0.0516(6) Uani d . 1 . .
H H16 0.7991 0.0890 0.3673 0.062 Uiso calc R 1 . .
C C17 0.9932(3) 0.02350(19) 0.38283(15) 0.0527(6) Uani d . 1 . .
H H17 0.9415 -0.0273 0.4125 0.063 Uiso calc R 1 . .
C C18 0.8906(3) 0.25063(17) 0.28252(12) 0.0383(5) Uani d . 1 . .
H H18 0.9696 0.3164 0.2878 0.046 Uiso calc R 1 . .
C C19 0.8163(2) 0.22580(15) 0.18853(12) 0.0334(4) Uani d . 1 . .
C C20 0.7048(2) 0.31159(16) 0.19066(12) 0.0355(5) Uani d . 1 . .
C C21 0.7503(3) 0.27266(18) 0.33271(13) 0.0455(5) Uani d . 1 . .
H H21A 0.6849 0.2087 0.3453 0.055 Uiso calc R 1 . .
H H21B 0.7885 0.3188 0.3855 0.055 Uiso calc R 1 . .
C C22 0.7200(3) 0.11361(16) 0.16731(13) 0.0419(5) Uani d . 1 . .
H H22A 0.7831 0.0684 0.1905 0.050 Uiso calc R 1 . .
H H22B 0.6208 0.1091 0.1962 0.050 Uiso calc R 1 . .
C C23 0.6752(3) 0.07172(18) 0.07383(14) 0.0490(6) Uani d . 1 . .
H H23A 0.6373 -0.0031 0.0673 0.059 Uiso calc R 1 . .
H H23B 0.5863 0.1018 0.0543 0.059 Uiso calc R 1 . .
C C24 0.8125(3) 0.09469(17) 0.01929(13) 0.0417(5) Uani d . 1 . .
C C25 0.8106(3) 0.03584(19) -0.06084(15) 0.0557(6) Uani d . 1 . .
H H25 0.7222 -0.0173 -0.0808 0.067 Uiso calc R 1 . .
C C26 0.9385(4) 0.0560(2) -0.11032(16) 0.0628(7) Uani d . 1 . .
H H26 0.9348 0.0175 -0.1641 0.075 Uiso calc R 1 . .
C C27 1.0711(3) 0.1320(2) -0.08132(16) 0.0593(7) Uani d . 1 . .
H H27 1.1581 0.1440 -0.1148 0.071 Uiso calc R 1 . .
C C28 1.0759(3) 0.19022(17) -0.00322(14) 0.0475(6) Uani d . 1 . .
H H28 1.1671 0.2411 0.0168 0.057 Uiso calc R 1 . .
C C29 0.9446(3) 0.17386(16) 0.04690(13) 0.0379(5) Uani d . 1 . .
C C30 0.9538(3) 0.24389(16) 0.12859(13) 0.0362(5) Uani d . 1 . .
C C31 0.7872(2) 0.41129(16) 0.16111(13) 0.0371(5) Uani d . 1 . .
C C32 0.9035(3) 0.49248(17) 0.19818(15) 0.0489(6) Uani d . 1 . .
H H32 0.9449 0.4955 0.2538 0.059 Uiso calc R 1 . .
C C33 0.9609(3) 0.57258(18) 0.15078(19) 0.0585(7) Uani d . 1 . .
H H33 1.0414 0.6282 0.1761 0.070 Uiso calc R 1 . .
C C34 0.9032(3) 0.57155(19) 0.06981(18) 0.0583(7) Uani d . 1 . .
H H34 0.9472 0.6246 0.0403 0.070 Uiso calc R 1 . .
C C35 0.7779(3) 0.49103(18) 0.03032(14) 0.0465(6) Uani d . 1 . .
C C36 0.6976(3) 0.4798(2) -0.05085(16) 0.0583(7) Uani d . 1 . .
H H36 0.7309 0.5287 -0.0862 0.070 Uiso calc R 1 . .
C C37 0.5730(3) 0.3995(2) -0.07831(15) 0.0603(7) Uani d . 1 . .
H H37 0.5240 0.3942 -0.1327 0.072 Uiso calc R 1 . .
C C38 0.5143(3) 0.3235(2) -0.02790(14) 0.0522(6) Uani d . 1 . .
H H38 0.4262 0.2700 -0.0476 0.063 Uiso calc R 1 . .
C C39 0.5908(3) 0.33051(17) 0.05099(12) 0.0403(5) Uani d . 1 . .
C C40 0.7222(2) 0.41218(16) 0.07868(13) 0.0381(5) Uani d . 1 . .
C C41 0.5557(3) 0.27367(17) 0.12338(13) 0.0391(5) Uani d . 1 . .
C C42 0.5437(3) 0.37730(16) 0.30692(13) 0.0395(5) Uani d . 1 . .
C C43 0.4711(3) 0.43741(19) 0.25804(14) 0.0521(6) Uani d . 1 . .
H H43 0.4999 0.4409 0.2028 0.062 Uiso calc R 1 . .
C C44 0.3572(3) 0.4921(2) 0.28967(15) 0.0557(6) Uani d . 1 . .
H H44 0.3107 0.5326 0.2563 0.067 Uiso calc R 1 . .
C C45 0.3133(3) 0.48635(19) 0.37064(14) 0.0518(6) Uani d . 1 . .
C C46 0.3809(3) 0.42677(19) 0.41970(14) 0.0526(6) Uani d . 1 . .
H H46 0.3495 0.4227 0.4744 0.063 Uiso calc R 1 . .
C C47 0.4956(3) 0.37255(18) 0.38851(13) 0.0468(6) Uani d . 1 . .
H H47 0.5412 0.3323 0.4225 0.056 Uiso calc R 1 . .

loop_
_atom_site_aniso_label
_atom_site_aniso_U_11
_atom_site_aniso_U_22
_atom_site_aniso_U_33
_atom_site_aniso_U_12
_atom_site_aniso_U_13
_atom_site_aniso_U_23
Br1 0.0915(3) 0.1514(3) 0.05390(18) 0.0842(2) -0.00073(15) -0.01430(18)
O1 0.0969(15) 0.1157(16) 0.0604(12) 0.0642(13) 0.0364(10) 0.0481(11)
O2 0.0416(9) 0.0476(9) 0.0523(9) 0.0028(8) 0.0088(7) 0.0040(7)
O3 0.0396(9) 0.0632(11) 0.0616(10) 0.0055(8) 0.0040(8) 0.0183(9)
N1 0.0533(11) 0.0609(12) 0.0302(9) 0.0304(10) 0.0087(8) 0.0161(8)
C1 0.0566(15) 0.0559(14) 0.0440(13) 0.0241(12) 0.0071(11) 0.0147(11)
C2 0.0626(16) 0.0621(16) 0.0468(14) 0.0263(13) 0.0148(12) 0.0198(12)
C3 0.0563(15) 0.0495(14) 0.0478(13) 0.0226(12) 0.0117(11) 0.0162(11)
C4 0.0752(18) 0.0665(17) 0.0508(14) 0.0324(14) 0.0112(13) 0.0183(13)
C5 0.080(2) 0.080(2) 0.0722(19) 0.0447(16) 0.0110(15) 0.0236(16)
C6 0.090(2) 0.091(2) 0.081(2) 0.0588(18) 0.0273(17) 0.0196(17)
C7 0.096(2) 0.096(2) 0.0582(17) 0.0569(19) 0.0241(16) 0.0151(16)
C8 0.0745(18) 0.0646(16) 0.0513(15) 0.0318(14) 0.0119(13) 0.0119(13)
C9 0.104(2) 0.114(2) 0.0448(15) 0.063(2) 0.0106(15) 0.0131(16)
C10 0.0779(19) 0.088(2) 0.0482(14) 0.0444(16) 0.0145(13) 0.0246(14)
C11 0.0591(15) 0.0617(15) 0.0477(13) 0.0267(13) 0.0123(11) 0.0216(12)
C12 0.0500(14) 0.0508(14) 0.0411(12) 0.0211(11) 0.0058(10) 0.0117(11)
C13 0.0416(13) 0.0516(14) 0.0523(13) 0.0169(11) 0.0066(10) 0.0118(11)
C14 0.0432(13) 0.0448(13) 0.0451(12) 0.0107(10) 0.0042(10) 0.0115(10)
C15 0.0436(13) 0.0444(12) 0.0303(10) 0.0145(10) 0.0000(9) 0.0067(9)
C16 0.0442(13) 0.0684(16) 0.0517(14) 0.0223(12) 0.0117(11) 0.0240(12)
C17 0.0568(15) 0.0588(15) 0.0535(14) 0.0218(12) 0.0141(12) 0.0287(12)
C18 0.0408(12) 0.0436(12) 0.0334(11) 0.0142(10) 0.0002(9) 0.0092(9)
C19 0.0339(11) 0.0373(11) 0.0311(10) 0.0089(9) 0.0039(8) 0.0086(9)
C20 0.0387(12) 0.0416(12) 0.0299(10) 0.0131(9) 0.0048(9) 0.0102(9)
C21 0.0543(14) 0.0582(14) 0.0314(11) 0.0267(11) 0.0043(10) 0.0110(10)
C22 0.0412(12) 0.0438(13) 0.0432(12) 0.0088(10) 0.0059(10) 0.0134(10)
C23 0.0477(14) 0.0438(13) 0.0514(14) 0.0044(11) -0.0003(11) 0.0010(11)
C24 0.0454(13) 0.0430(13) 0.0388(12) 0.0139(11) 0.0004(10) 0.0076(10)
C25 0.0597(16) 0.0545(15) 0.0502(14) 0.0137(12) -0.0052(12) -0.0008(12)
C26 0.082(2) 0.0701(18) 0.0397(13) 0.0290(16) 0.0080(13) 0.0003(12)
C27 0.0720(18) 0.0612(16) 0.0499(14) 0.0205(15) 0.0244(13) 0.0098(13)
C28 0.0563(15) 0.0430(13) 0.0490(13) 0.0158(11) 0.0153(11) 0.0145(11)
C29 0.0454(13) 0.0377(12) 0.0358(11) 0.0163(10) 0.0051(9) 0.0111(9)
C30 0.0388(12) 0.0361(12) 0.0373(11) 0.0117(10) 0.0023(9) 0.0126(9)
C31 0.0382(12) 0.0397(12) 0.0375(11) 0.0152(10) 0.0072(9) 0.0077(9)
C32 0.0509(14) 0.0423(13) 0.0537(14) 0.0135(11) 0.0007(11) 0.0035(11)
C33 0.0532(15) 0.0380(14) 0.084(2) 0.0088(11) 0.0119(14) 0.0063(13)
C34 0.0606(16) 0.0446(14) 0.0810(19) 0.0212(13) 0.0266(15) 0.0267(14)
C35 0.0511(14) 0.0504(14) 0.0496(13) 0.0267(12) 0.0180(11) 0.0202(11)
C36 0.0695(18) 0.0729(18) 0.0512(15) 0.0384(15) 0.0252(13) 0.0333(14)
C37 0.0707(18) 0.091(2) 0.0339(12) 0.0396(16) 0.0106(12) 0.0251(13)
C38 0.0493(14) 0.0738(17) 0.0377(12) 0.0232(12) 0.0017(10) 0.0080(12)
C39 0.0406(13) 0.0536(14) 0.0332(11) 0.0214(11) 0.0067(9) 0.0111(10)
C40 0.0399(12) 0.0443(12) 0.0375(11) 0.0208(10) 0.0123(9) 0.0116(10)
C41 0.0372(12) 0.0443(13) 0.0386(11) 0.0127(11) 0.0049(9) 0.0091(10)
C42 0.0412(12) 0.0469(13) 0.0338(11) 0.0153(10) 0.0043(9) 0.0079(10)
C43 0.0595(15) 0.0697(16) 0.0389(12) 0.0335(13) 0.0130(11) 0.0174(11)
C44 0.0607(16) 0.0712(17) 0.0461(13) 0.0363(13) 0.0054(11) 0.0136(12)
C45 0.0482(14) 0.0669(16) 0.0414(13) 0.0256(12) 0.0000(10) -0.0060(11)
C46 0.0576(15) 0.0696(16) 0.0335(12) 0.0217(13) 0.0089(11) 0.0035(11)
C47 0.0525(14) 0.0578(14) 0.0353(12) 0.0220(12) 0.0038(10) 0.0103(10)

loop_
_atom_type_symbol
_atom_type_description
_atom_type_scat_dispersion_real
_atom_type_scat_dispersion_imag
_atom_type_scat_source
C C 0.0030 0.0020 'International Tables Vol C Tables 4.2.6.8 and 6.1.1.4'
H H 0.0000 0.0000 'International Tables Vol C Tables 4.2.6.8 and 6.1.1.4'
Br Br -0.2900 2.4600 'International Tables Vol C Tables 4.2.6.8 and 6.1.1.4'
N N 0.0060 0.0030 'International Tables Vol C Tables 4.2.6.8 and 6.1.1.4'
O O 0.0110 0.0060 'International Tables Vol C Tables 4.2.6.8 and 6.1.1.4'

loop_
_geom_angle_atom_site_label_1
_geom_angle_atom_site_label_2
_geom_angle_atom_site_label_3
_geom_angle_site_symmetry_1
_geom_angle_site_symmetry_3
_geom_angle
_geom_angle_publ_flag
C42 N1 C20 . . 124.33(16) ?
C42 N1 C21 . . 121.74(16) ?
C20 N1 C21 . . 113.88(16) ?
C11 C1 C2 . . 118.1(2) ?
C11 C1 C10 . . 125.0(2) ?
C2 C1 C10 . . 116.9(2) ?
O1 C2 C3 . . 120.3(2) ?
O1 C2 C1 . . 122.0(2) ?
C3 C2 C1 . . 117.63(19) ?
C4 C3 C8 . . 120.0(2) ?
C4 C3 C2 . . 119.8(2) ?
C8 C3 C2 . . 120.2(2) ?
C3 C4 C5 . . 121.2(2) ?
C3 C4 H4 . . 119.4 ?
C5 C4 H4 . . 119.4 ?
C6 C5 C4 . . 118.9(3) ?
C6 C5 H5 . . 120.6 ?
C4 C5 H5 . . 120.6 ?
C5 C6 C7 . . 120.7(3) ?
C5 C6 H6 . . 119.6 ?
C7 C6 H6 . . 119.6 ?
C6 C7 C8 . . 121.0(3) ?
C6 C7 H7 . . 119.5 ?
C8 C7 H7 . . 119.5 ?
C7 C8 C3 . . 118.2(2) ?
C7 C8 C9 . . 122.3(2) ?
C3 C8 C9 . . 119.5(2) ?
C10 C9 C8 . . 111.3(2) ?
C10 C9 H9A . . 109.4 ?
C8 C9 H9A . . 109.4 ?
C10 C9 H9B . . 109.4 ?
C8 C9 H9B . . 109.4 ?
H9A C9 H9B . . 108.0 ?
C9 C10 C1 . . 111.5(2) ?
C9 C10 H10A . . 109.3 ?
C1 C10 H10A . . 109.3 ?
C9 C10 H10B . . 109.3 ?
C1 C10 H10B . . 109.3 ?
H10A C10 H10B . . 108.0 ?
C1 C11 C12 . . 129.9(2) ?
C1 C11 H11 . . 115.1 ?
C12 C11 H11 . . 115.1 ?
C17 C12 C13 . . 117.2(2) ?
C17 C12 C11 . . 119.1(2) ?
C13 C12 C11 . . 123.5(2) ?
C14 C13 C12 . . 121.3(2) ?
C14 C13 H13 . . 119.4 ?
C12 C13 H13 . . 119.4 ?
C13 C14 C15 . . 121.4(2) ?
C13 C14 H14 . . 119.3 ?
C15 C14 H14 . . 119.3 ?
C14 C15 C16 . . 117.46(19) ?
C14 C15 C18 . . 120.05(19) ?
C16 C15 C18 . . 122.48(19) ?
C17 C16 C15 . . 121.0(2) ?
C17 C16 H16 . . 119.5 ?
C15 C16 H16 . . 119.5 ?
C12 C17 C16 . . 121.7(2) ?
C12 C17 H17 . . 119.1 ?
C16 C17 H17 . . 119.1 ?
C21 C18 C15 . . 116.01(17) ?
C21 C18 C19 . . 103.72(16) ?
C15 C18 C19 . . 115.92(17) ?
C21 C18 H18 . . 106.9 ?
C15 C18 H18 . . 106.9 ?
C19 C18 H18 . . 106.9 ?
C22 C19 C30 . . 110.14(16) ?
C22 C19 C18 . . 111.45(16) ?
C30 C19 C18 . . 109.23(16) ?
C22 C19 C20 . . 113.50(16) ?
C30 C19 C20 . . 112.50(15) ?
C18 C19 C20 . . 99.56(15) ?
N1 C20 C31 . . 115.98(17) ?
N1 C20 C41 . . 113.12(16) ?
C31 C20 C41 . . 101.41(16) ?
N1 C20 C19 . . 102.76(14) ?
C31 C20 C19 . . 113.35(16) ?
C41 C20 C19 . . 110.53(16) ?
N1 C21 C18 . . 103.74(16) ?
N1 C21 H21A . . 111.0 ?
C18 C21 H21A . . 111.0 ?
N1 C21 H21B . . 111.0 ?
C18 C21 H21B . . 111.0 ?
H21A C21 H21B . . 109.0 ?
C23 C22 C19 . . 116.47(17) ?
C23 C22 H22A . . 108.2 ?
C19 C22 H22A . . 108.2 ?
C23 C22 H22B . . 108.2 ?
C19 C22 H22B . . 108.2 ?
H22A C22 H22B . . 107.3 ?
C24 C23 C22 . . 113.39(18) ?
C24 C23 H23A . . 108.9 ?
C22 C23 H23A . . 108.9 ?
C24 C23 H23B . . 108.9 ?
C22 C23 H23B . . 108.9 ?
H23A C23 H23B . . 107.7 ?
C29 C24 C25 . . 118.5(2) ?
C29 C24 C23 . . 120.92(19) ?
C25 C24 C23 . . 120.5(2) ?
C26 C25 C24 . . 120.4(2) ?
C26 C25 H25 . . 119.8 ?
C24 C25 H25 . . 119.8 ?
C27 C26 C25 . . 120.6(2) ?
C27 C26 H26 . . 119.7 ?
C25 C26 H26 . . 119.7 ?
C28 C27 C26 . . 120.0(2) ?
C28 C27 H27 . . 120.0 ?
C26 C27 H27 . . 120.0 ?
C27 C28 C29 . . 120.4(2) ?
C27 C28 H28 . . 119.8 ?
C29 C28 H28 . . 119.8 ?
C24 C29 C28 . . 119.9(2) ?
C24 C29 C30 . . 122.51(19) ?
C28 C29 C30 . . 117.6(2) ?
O2 C30 C29 . . 120.32(19) ?
O2 C30 C19 . . 119.93(18) ?
C29 C30 C19 . . 119.75(18) ?
C32 C31 C40 . . 118.9(2) ?
C32 C31 C20 . . 132.80(19) ?
C40 C31 C20 . . 108.34(18) ?
C31 C32 C33 . . 118.7(2) ?
C31 C32 H32 . . 120.7 ?
C33 C32 H32 . . 120.7 ?
C34 C33 C32 . . 122.6(2) ?
C34 C33 H33 . . 118.7 ?
C32 C33 H33 . . 118.7 ?
C33 C34 C35 . . 120.5(2) ?
C33 C34 H34 . . 119.8 ?
C35 C34 H34 . . 119.8 ?
C34 C35 C36 . . 128.4(2) ?
C34 C35 C40 . . 116.0(2) ?
C36 C35 C40 . . 115.6(2) ?
C37 C36 C35 . . 121.2(2) ?
C37 C36 H36 . . 119.4 ?
C35 C36 H36 . . 119.4 ?
C36 C37 C38 . . 122.6(2) ?
C36 C37 H37 . . 118.7 ?
C38 C37 H37 . . 118.7 ?
C39 C38 C37 . . 118.1(2) ?
C39 C38 H38 . . 121.0 ?
C37 C38 H38 . . 121.0 ?
C38 C39 C40 . . 119.4(2) ?
C38 C39 C41 . . 133.5(2) ?
C40 C39 C41 . . 106.76(17) ?
C39 C40 C31 . . 113.52(18) ?
C39 C40 C35 . . 123.1(2) ?
C31 C40 C35 . . 123.3(2) ?
O3 C41 C39 . . 127.9(2) ?
O3 C41 C20 . . 124.93(18) ?
C39 C41 C20 . . 107.03(17) ?
N1 C42 C47 . . 119.58(18) ?
N1 C42 C43 . . 122.77(18) ?
C47 C42 C43 . . 117.64(19) ?
C44 C43 C42 . . 121.4(2) ?
C44 C43 H43 . . 119.3 ?
C42 C43 H43 . . 119.3 ?
C45 C44 C43 . . 119.4(2) ?
C45 C44 H44 . . 120.3 ?
C43 C44 H44 . . 120.3 ?
C46 C45 C44 . . 120.4(2) ?
C46 C45 Br1 . . 119.69(17) ?
C44 C45 Br1 . . 119.87(18) ?
C45 C46 C47 . . 120.3(2) ?
C45 C46 H46 . . 119.9 ?
C47 C46 H46 . . 119.9 ?
C46 C47 C42 . . 120.8(2) ?
C46 C47 H47 . . 119.6 ?
C42 C47 H47 . . 119.6 ?

loop_
_geom_bond_atom_site_label_1
_geom_bond_atom_site_label_2
_geom_bond_site_symmetry_2
_geom_bond_distance
_geom_bond_publ_flag
Br1 C45 . 1.898(2) ?
O1 C2 . 1.214(3) ?
O2 C30 . 1.211(2) ?
O3 C41 . 1.204(2) ?
N1 C42 . 1.386(3) ?
N1 C20 . 1.446(2) ?
N1 C21 . 1.446(3) ?
C1 C11 . 1.323(3) ?
C1 C2 . 1.494(3) ?
C1 C10 . 1.505(3) ?
C2 C3 . 1.486(3) ?
C3 C4 . 1.373(3) ?
C3 C8 . 1.392(3) ?
C4 C5 . 1.379(4) ?
C4 H4 . 0.9300 ?
C5 C6 . 1.368(4) ?
C5 H5 . 0.9300 ?
C6 C7 . 1.370(4) ?
C6 H6 . 0.9300 ?
C7 C8 . 1.387(4) ?
C7 H7 . 0.9300 ?
C8 C9 . 1.506(4) ?
C9 C10 . 1.504(4) ?
C9 H9A . 0.9700 ?
C9 H9B . 0.9700 ?
C10 H10A . 0.9700 ?
C10 H10B . 0.9700 ?
C11 C12 . 1.468(3) ?
C11 H11 . 0.9300 ?
C12 C17 . 1.378(3) ?
C12 C13 . 1.392(3) ?
C13 C14 . 1.381(3) ?
C13 H13 . 0.9300 ?
C14 C15 . 1.381(3) ?
C14 H14 . 0.9300 ?
C15 C16 . 1.388(3) ?
C15 C18 . 1.516(3) ?
C16 C17 . 1.383(3) ?
C16 H16 . 0.9300 ?
C17 H17 . 0.9300 ?
C18 C21 . 1.509(3) ?
C18 C19 . 1.563(3) ?
C18 H18 . 0.9800 ?
C19 C22 . 1.533(3) ?
C19 C30 . 1.542(3) ?
C19 C20 . 1.602(3) ?
C20 C31 . 1.518(3) ?
C20 C41 . 1.568(3) ?
C21 H21A . 0.9700 ?
C21 H21B . 0.9700 ?
C22 C23 . 1.519(3) ?
C22 H22A . 0.9700 ?
C22 H22B . 0.9700 ?
C23 C24 . 1.492(3) ?
C23 H23A . 0.9700 ?
C23 H23B . 0.9700 ?
C24 C29 . 1.382(3) ?
C24 C25 . 1.398(3) ?
C25 C26 . 1.373(4) ?
C25 H25 . 0.9300 ?
C26 C27 . 1.365(4) ?
C26 H26 . 0.9300 ?
C27 C28 . 1.364(3) ?
C27 H27 . 0.9300 ?
C28 C29 . 1.396(3) ?
C28 H28 . 0.9300 ?
C29 C30 . 1.479(3) ?
C31 C32 . 1.352(3) ?
C31 C40 . 1.403(3) ?
C32 C33 . 1.413(3) ?
C32 H32 . 0.9300 ?
C33 C34 . 1.356(4) ?
C33 H33 . 0.9300 ?
C34 C35 . 1.402(3) ?
C34 H34 . 0.9300 ?
C35 C36 . 1.408(3) ?
C35 C40 . 1.408(3) ?
C36 C37 . 1.350(4) ?
C36 H36 . 0.9300 ?
C37 C38 . 1.408(3) ?
C37 H37 . 0.9300 ?
C38 C39 . 1.369(3) ?
C38 H38 . 0.9300 ?
C39 C40 . 1.397(3) ?
C39 C41 . 1.477(3) ?
C42 C47 . 1.389(3) ?
C42 C43 . 1.389(3) ?
C43 C44 . 1.380(3) ?
C43 H43 . 0.9300 ?
C44 C45 . 1.369(3) ?
C44 H44 . 0.9300 ?
C45 C46 . 1.364(3) ?
C46 C47 . 1.379(3) ?
C46 H46 . 0.9300 ?
C47 H47 . 0.9300 ?

loop_
_geom_hbond_atom_site_label_D
_geom_hbond_atom_site_label_H
_geom_hbond_atom_site_label_A
_geom_hbond_site_symmetry_A
_geom_hbond_distance_DH
_geom_hbond_distance_HA
_geom_hbond_distance_DA
_geom_hbond_angle_DHA
_geom_hbond_publ_flag
C22 H22B O3 . 0.97 2.55 3.026(3) 111 y
C23 H23B O3 . 0.97 2.40 3.113(3) 130 y
C17 H17 Cg1 1_455 0.93 2.98 3.720(3) 137 y
C26 H26 Cg2 2_755 0.93 3.00 3.925(3) 178 y

loop_
_geom_torsion_atom_site_label_1
_geom_torsion_atom_site_label_2
_geom_torsion_atom_site_label_3
_geom_torsion_atom_site_label_4
_geom_torsion_site_symmetry_1
_geom_torsion_site_symmetry_2
_geom_torsion_site_symmetry_3
_geom_torsion_site_symmetry_4
_geom_torsion
_geom_torsion_publ_flag
C11 C1 C2 O1 . . . . -3.7(4) ?
C10 C1 C2 O1 . . . . 173.9(3) ?
C11 C1 C2 C3 . . . . 178.5(2) ?
C10 C1 C2 C3 . . . . -3.9(3) ?
O1 C2 C3 C4 . . . . -15.5(4) ?
C1 C2 C3 C4 . . . . 162.3(2) ?
O1 C2 C3 C8 . . . . 165.4(3) ?
C1 C2 C3 C8 . . . . -16.8(4) ?
C8 C3 C4 C5 . . . . 0.2(4) ?
C2 C3 C4 C5 . . . . -178.9(2) ?
C3 C4 C5 C6 . . . . -1.3(4) ?
C4 C5 C6 C7 . . . . 1.0(5) ?
C5 C6 C7 C8 . . . . 0.4(5) ?
C6 C7 C8 C3 . . . . -1.6(5) ?
C6 C7 C8 C9 . . . . 179.1(3) ?
C4 C3 C8 C7 . . . . 1.3(4) ?
C2 C3 C8 C7 . . . . -179.6(3) ?
C4 C3 C8 C9 . . . . -179.4(3) ?
C2 C3 C8 C9 . . . . -0.3(4) ?
C7 C8 C9 C10 . . . . -144.1(3) ?
C3 C8 C9 C10 . . . . 36.7(4) ?
C8 C9 C10 C1 . . . . -55.0(4) ?
C11 C1 C10 C9 . . . . -143.1(3) ?
C2 C1 C10 C9 . . . . 39.5(3) ?
C2 C1 C11 C12 . . . . 171.6(2) ?
C10 C1 C11 C12 . . . . -5.7(5) ?
C1 C11 C12 C17 . . . . 151.9(3) ?
C1 C11 C12 C13 . . . . -34.1(4) ?
C17 C12 C13 C14 . . . . 0.0(3) ?
C11 C12 C13 C14 . . . . -174.1(2) ?
C12 C13 C14 C15 . . . . -0.6(3) ?
C13 C14 C15 C16 . . . . 0.8(3) ?
C13 C14 C15 C18 . . . . 179.3(2) ?
C14 C15 C16 C17 . . . . -0.3(3) ?
C18 C15 C16 C17 . . . . -178.8(2) ?
C13 C12 C17 C16 . . . . 0.4(4) ?
C11 C12 C17 C16 . . . . 174.8(2) ?
C15 C16 C17 C12 . . . . -0.3(4) ?
C14 C15 C18 C21 . . . . -153.2(2) ?
C16 C15 C18 C21 . . . . 25.2(3) ?
C14 C15 C18 C19 . . . . 84.7(2) ?
C16 C15 C18 C19 . . . . -96.8(2) ?
C21 C18 C19 C22 . . . . -80.1(2) ?
C15 C18 C19 C22 . . . . 48.2(2) ?
C21 C18 C19 C30 . . . . 157.96(17) ?
C15 C18 C19 C30 . . . . -73.7(2) ?
C21 C18 C19 C20 . . . . 39.94(19) ?
C15 C18 C19 C20 . . . . 168.29(17) ?
C42 N1 C20 C31 . . . . 65.1(3) ?
C21 N1 C20 C31 . . . . -112.3(2) ?
C42 N1 C20 C41 . . . . -51.5(3) ?
C21 N1 C20 C41 . . . . 131.11(19) ?
C42 N1 C20 C19 . . . . -170.68(19) ?
C21 N1 C20 C19 . . . . 11.9(2) ?
C22 C19 C20 N1 . . . . 87.33(19) ?
C30 C19 C20 N1 . . . . -146.76(17) ?
C18 C19 C20 N1 . . . . -31.20(19) ?
C22 C19 C20 C31 . . . . -146.72(17) ?
C30 C19 C20 C31 . . . . -20.8(2) ?
C18 C19 C20 C31 . . . . 94.75(18) ?
C22 C19 C20 C41 . . . . -33.6(2) ?
C30 C19 C20 C41 . . . . 92.26(19) ?
C18 C19 C20 C41 . . . . -152.18(16) ?
C42 N1 C21 C18 . . . . -163.82(19) ?
C20 N1 C21 C18 . . . . 13.7(2) ?
C15 C18 C21 N1 . . . . -162.26(18) ?
C19 C18 C21 N1 . . . . -34.0(2) ?
C30 C19 C22 C23 . . . . -44.8(2) ?
C18 C19 C22 C23 . . . . -166.22(18) ?
C20 C19 C22 C23 . . . . 82.3(2) ?
C19 C22 C23 C24 . . . . 45.9(3) ?
C22 C23 C24 C29 . . . . -20.2(3) ?
C22 C23 C24 C25 . . . . 159.3(2) ?
C29 C24 C25 C26 . . . . 0.7(3) ?
C23 C24 C25 C26 . . . . -178.9(2) ?
C24 C25 C26 C27 . . . . 1.6(4) ?
C25 C26 C27 C28 . . . . -1.4(4) ?
C26 C27 C28 C29 . . . . -1.1(4) ?
C25 C24 C29 C28 . . . . -3.1(3) ?
C23 C24 C29 C28 . . . . 176.5(2) ?
C25 C24 C29 C30 . . . . 176.65(19) ?
C23 C24 C29 C30 . . . . -3.8(3) ?
C27 C28 C29 C24 . . . . 3.4(3) ?
C27 C28 C29 C30 . . . . -176.4(2) ?
C24 C29 C30 O2 . . . . -176.99(19) ?
C28 C29 C30 O2 . . . . 2.8(3) ?
C24 C29 C30 C19 . . . . 3.4(3) ?
C28 C29 C30 C19 . . . . -176.87(17) ?
C22 C19 C30 O2 . . . . -159.31(18) ?
C18 C19 C30 O2 . . . . -36.6(2) ?
C20 C19 C30 O2 . . . . 73.0(2) ?
C22 C19 C30 C29 . . . . 20.3(2) ?
C18 C19 C30 C29 . . . . 143.05(17) ?
C20 C19 C30 C29 . . . . -107.37(19) ?
N1 C20 C31 C32 . . . . 42.7(3) ?
C41 C20 C31 C32 . . . . 165.7(2) ?
C19 C20 C31 C32 . . . . -75.8(3) ?
N1 C20 C31 C40 . . . . -137.41(18) ?
C41 C20 C31 C40 . . . . -14.5(2) ?
C19 C20 C31 C40 . . . . 104.02(18) ?
C40 C31 C32 C33 . . . . -3.1(3) ?
C20 C31 C32 C33 . . . . 176.7(2) ?
C31 C32 C33 C34 . . . . 0.4(4) ?
C32 C33 C34 C35 . . . . 2.3(4) ?
C33 C34 C35 C36 . . . . 176.4(2) ?
C33 C34 C35 C40 . . . . -2.0(3) ?
C34 C35 C36 C37 . . . . -176.8(2) ?
C40 C35 C36 C37 . . . . 1.6(3) ?
C35 C36 C37 C38 . . . . 0.9(4) ?
C36 C37 C38 C39 . . . . -2.0(4) ?
C37 C38 C39 C40 . . . . 0.3(3) ?
C37 C38 C39 C41 . . . . 172.9(2) ?
C38 C39 C40 C31 . . . . 178.84(19) ?
C41 C39 C40 C31 . . . . 4.5(2) ?
C38 C39 C40 C35 . . . . 2.3(3) ?
C41 C39 C40 C35 . . . . -172.05(19) ?
C32 C31 C40 C39 . . . . -173.09(19) ?
C20 C31 C40 C39 . . . . 7.0(2) ?
C32 C31 C40 C35 . . . . 3.4(3) ?
C20 C31 C40 C35 . . . . -176.43(18) ?
C34 C35 C40 C39 . . . . 175.38(19) ?
C36 C35 C40 C39 . . . . -3.2(3) ?
C34 C35 C40 C31 . . . . -0.8(3) ?
C36 C35 C40 C31 . . . . -179.42(19) ?
C38 C39 C41 O3 . . . . -10.8(4) ?
C40 C39 C41 O3 . . . . 162.4(2) ?
C38 C39 C41 C20 . . . . 173.1(2) ?
C40 C39 C41 C20 . . . . -13.7(2) ?
N1 C20 C41 O3 . . . . -34.4(3) ?
C31 C20 C41 O3 . . . . -159.3(2) ?
C19 C20 C41 O3 . . . . 80.2(2) ?
N1 C20 C41 C39 . . . . 141.88(17) ?
C31 C20 C41 C39 . . . . 17.0(2) ?
C19 C20 C41 C39 . . . . -103.51(18) ?
C20 N1 C42 C47 . . . . 172.7(2) ?
C21 N1 C42 C47 . . . . -10.1(3) ?
C20 N1 C42 C43 . . . . -6.5(3) ?
C21 N1 C42 C43 . . . . 170.7(2) ?
N1 C42 C43 C44 . . . . -179.6(2) ?
C47 C42 C43 C44 . . . . 1.1(4) ?
C42 C43 C44 C45 . . . . -0.7(4) ?
C43 C44 C45 C46 . . . . -0.2(4) ?
C43 C44 C45 Br1 . . . . 179.39(19) ?
C44 C45 C46 C47 . . . . 0.7(4) ?
Br1 C45 C46 C47 . . . . -178.94(18) ?
C45 C46 C47 C42 . . . . -0.2(4) ?
N1 C42 C47 C46 . . . . -180.0(2) ?
C43 C42 C47 C46 . . . . -0.7(3) ?
